data_1519500
loop_
_publ_author_name
'Camiolo, S.'
'Gale, Phil A.'
'Light, Mark E.'
'Hursthouse, Michael B.'

_publ_section_title
;
 3,4-Diphenyl-1H-pyrrole-2,5-dicarboxylic acid
 bis-[(3,5-dinitro-phenyl)-amide] dimethylsulfoxide solvate
;
_journal_name_full 'Crystal Structure Report Archive'
_journal_page_first 21
_journal_year 2002
_chemical_formula_sum 'C34 H31 N7 O12 S2'
_chemical_formula_weight 793.78
_space_group_IT_number 2
_symmetry_cell_setting triclinic
_symmetry_space_group_name_Hall '-P 1'
_symmetry_space_group_name_H-M 'P -1'
_atom_sites_solution_hydrogens geom
_atom_sites_solution_primary direct
_atom_sites_solution_secondary difmap
_cell_angle_alpha 67.786(5)
_cell_angle_beta 84.475(5)
_cell_angle_gamma 73.886(5)
_cell_formula_units_Z 2
_cell_length_a 8.608(5)
_cell_length_b 15.212(5)
_cell_length_c 15.257(5)
_cell_measurement_reflns_used 12215
_cell_measurement_temperature 120(2)
_cell_measurement_theta_max 27.48
_cell_measurement_theta_min 2.91
_cell_volume 1776.8(13)
_computing_cell_refinement 'DENZO & COLLECT'
_computing_data_collection 'DENZO (Otwinowski & Minor, 1997) & COLLECT (Hooft, 1998)'
_computing_data_reduction 'DENZO & COLLECT'
_computing_structure_refinement 'SHELXL-97 (Sheldrick, 1997)'
_computing_structure_solution 'SHELXS-97 (Sheldrick, 1990)'
_diffrn_ambient_temperature 120(2)
_diffrn_detector_area_resol_mean 9.091
_diffrn_measured_fraction_theta_full 0.963
_diffrn_measured_fraction_theta_max 0.963
_diffrn_measurement_device_type 'Bruker-Nonius KappaCCD'
_diffrn_measurement_method '\F & \w scans'
_diffrn_radiation_monochromator graphite
_diffrn_radiation_source 'Bruker-Nonius FR591 rotating anode'
_diffrn_radiation_type MoK\a
_diffrn_radiation_wavelength 0.71069
_diffrn_reflns_av_R_equivalents 0.1126
_diffrn_reflns_av_sigmaI/netI 0.1403
_diffrn_reflns_limit_h_max 10
_diffrn_reflns_limit_h_min -10
_diffrn_reflns_limit_k_max 18
_diffrn_reflns_limit_k_min -18
_diffrn_reflns_limit_l_max 18
_diffrn_reflns_limit_l_min -18
_diffrn_reflns_number 19499
_diffrn_reflns_theta_full 25.03
_diffrn_reflns_theta_max 25.03
_diffrn_reflns_theta_min 3.16
_exptl_absorpt_coefficient_mu 0.225
_exptl_absorpt_correction_T_max 0.9955
_exptl_absorpt_correction_T_min 0.9670
_exptl_absorpt_process_details 'SORTAV (Blessing, 1997)'
_exptl_crystal_colour colourless
_exptl_crystal_density_diffrn 1.484
_exptl_crystal_density_method 'not measured'
_exptl_crystal_description plate
_exptl_crystal_F_000 824
_exptl_crystal_size_max 0.15
_exptl_crystal_size_mid 0.10
_exptl_crystal_size_min 0.02
_refine_diff_density_max 0.297
_refine_diff_density_min -0.310
_refine_diff_density_rms 0.069
_refine_ls_extinction_coef 0.0025(6)
_refine_ls_extinction_expression Fc^*^=kFc[1+0.001xFc^2^\l^3^/sin(2\q)]^-1/4^
_refine_ls_extinction_method SHELXL
_refine_ls_goodness_of_fit_ref 0.909
_refine_ls_hydrogen_treatment mixed
_refine_ls_matrix_type full
_refine_ls_number_parameters 501
_refine_ls_number_reflns 6028
_refine_ls_number_restraints 0
_refine_ls_restrained_S_all 0.909
_refine_ls_R_factor_all 0.1424
_refine_ls_R_factor_gt 0.0559
_refine_ls_shift/su_max 0.000
_refine_ls_shift/su_mean 0.000
_refine_ls_structure_factor_coef Fsqd
_refine_ls_weighting_details 'calc w=1/[\s^2^(Fo^2^)+(0.0480P)^2^+0.0000P] where P=(Fo^2^+2Fc^2^)/3'
_refine_ls_weighting_scheme calc
_refine_ls_wR_factor_gt 0.0998
_refine_ls_wR_factor_ref 0.1242
_reflns_number_gt 3187
_reflns_number_total 6028
_reflns_threshold_expression >2sigma(I)
_cod_data_source_file eCrystal-21.cif
_cod_data_source_block 02sot039b
_cod_depositor_comments
;
Citation :
Camiolo, S. and Gale, Phil A. and Light, Mark E. and 
Hursthouse, Michael B. (2002) 
University of Southampton, Crystal Structure Report Archive. 
(doi:10.5258/ecrystals/21)

More at:
http://ecrystals.chem.soton.ac.uk/21/

The following automatic conversions were performed:

'_symmetry_cell_setting' value 'Triclinic' changed to 'triclinic'
according to the built-in table from CIF Core dictionary named
'cif_core.dic' version 2.4.1 from 2010-06-29.

Automatic conversion script
Id: cif_fix_values 3271 2015-04-21 07:52:19Z andrius 
;
_cod_original_sg_symbol_H-M P-1
_cod_database_code 1519500

loop_
_symmetry_equiv_pos_as_xyz
'x, y, z'
'-x, -y, -z'

loop_
_atom_site_label
_atom_site_type_symbol
_atom_site_fract_x
_atom_site_fract_y
_atom_site_fract_z
_atom_site_U_iso_or_equiv
_atom_site_adp_type
_atom_site_occupancy
_atom_site_symmetry_multiplicity
_atom_site_calc_flag
_atom_site_refinement_flags
_atom_site_disorder_assembly
_atom_site_disorder_group
C1 C 0.1869(4) 0.4926(3) 0.1351(3) 0.0227(9) Uani 1 1 d . . .
H1 H 0.2179 0.4567 0.1996 0.027 Uiso 1 1 calc R . .
C2 C 0.0499(4) 0.5698(3) 0.1105(3) 0.0218(9) Uani 1 1 d . . .
C3 C -0.0024(5) 0.6250(3) 0.0184(3) 0.0239(9) Uani 1 1 d . . .
H3 H -0.0972 0.6782 0.0029 0.029 Uiso 1 1 calc R . .
C4 C 0.0934(4) 0.5971(3) -0.0500(3) 0.0221(9) Uani 1 1 d . . .
C5 C 0.2313(4) 0.5204(3) -0.0308(3) 0.0218(9) Uani 1 1 d . . .
H5 H 0.2917 0.5038 -0.0804 0.026 Uiso 1 1 calc R . .
C6 C 0.2797(4) 0.4680(3) 0.0632(3) 0.0224(9) Uani 1 1 d . . .
C7 C 0.5198(4) 0.3451(3) 0.0369(3) 0.0208(9) Uani 1 1 d . . .
C8 C 0.6454(4) 0.2562(3) 0.0902(3) 0.0201(9) Uani 1 1 d . . .
C9 C 0.6793(4) 0.2024(3) 0.1852(3) 0.0209(9) Uani 1 1 d . . .
C10 C 0.8279(4) 0.1314(3) 0.1905(3) 0.0200(9) Uani 1 1 d . . .
C11 C 0.8788(4) 0.1438(3) 0.0978(3) 0.0197(9) Uani 1 1 d . . .
C12 C 1.0223(4) 0.0844(3) 0.0665(3) 0.0208(9) Uani 1 1 d . . .
C13 C 1.1846(4) 0.0761(3) -0.0742(3) 0.0218(9) Uani 1 1 d . . .
C14 C 1.2037(5) 0.1309(3) -0.1689(3) 0.0236(9) Uani 1 1 d . . .
H14 H 1.1252 0.1903 -0.2009 0.028 Uiso 1 1 calc R . .
C15 C 1.3384(4) 0.0976(3) -0.2157(3) 0.0228(9) Uani 1 1 d . . .
C16 C 1.4575(4) 0.0121(3) -0.1734(3) 0.0225(9) Uani 1 1 d . . .
H16 H 1.5509 -0.0088 -0.2064 0.027 Uiso 1 1 calc R . .
C17 C 1.4315(4) -0.0401(3) -0.0809(3) 0.0215(9) Uani 1 1 d . . .
C18 C 1.2992(4) -0.0119(3) -0.0298(3) 0.0213(9) Uani 1 1 d . . .
H18 H 1.2866 -0.0517 0.0342 0.026 Uiso 1 1 calc R . .
C19 C 0.5763(4) 0.2147(3) 0.2660(3) 0.0226(9) Uani 1 1 d . . .
C20 C 0.6320(5) 0.2406(3) 0.3331(3) 0.0267(10) Uani 1 1 d . . .
H20 H 0.7387 0.2482 0.3287 0.032 Uiso 1 1 calc R . .
C21 C 0.5333(5) 0.2555(3) 0.4060(3) 0.0329(11) Uani 1 1 d . . .
H21 H 0.5719 0.2735 0.4513 0.039 Uiso 1 1 calc R . .
C22 C 0.3782(5) 0.2440(3) 0.4127(3) 0.0331(11) Uani 1 1 d . . .
H22 H 0.3103 0.2542 0.4627 0.040 Uiso 1 1 calc R . .
C23 C 0.3222(5) 0.2180(3) 0.3474(3) 0.0300(10) Uani 1 1 d . . .
H23 H 0.2154 0.2105 0.3521 0.036 Uiso 1 1 calc R . .
C24 C 0.4212(5) 0.2026(3) 0.2748(3) 0.0248(9) Uani 1 1 d . . .
H24 H 0.3823 0.1834 0.2304 0.030 Uiso 1 1 calc R . .
C25 C 0.9112(4) 0.0569(3) 0.2797(3) 0.0221(9) Uani 1 1 d . . .
C26 C 1.0704(4) 0.0483(3) 0.2988(3) 0.0247(9) Uani 1 1 d . . .
H26 H 1.1287 0.0898 0.2540 0.030 Uiso 1 1 calc R . .
C27 C 1.1446(5) -0.0205(3) 0.3829(3) 0.0319(11) Uani 1 1 d . . .
H27 H 1.2536 -0.0260 0.3956 0.038 Uiso 1 1 calc R . .
C28 C 1.0599(6) -0.0810(3) 0.4483(3) 0.0376(11) Uani 1 1 d . . .
H28 H 1.1117 -0.1288 0.5054 0.045 Uiso 1 1 calc R . .
C29 C 0.9007(6) -0.0725(3) 0.4313(3) 0.0353(11) Uani 1 1 d . . .
H29 H 0.8426 -0.1141 0.4763 0.042 Uiso 1 1 calc R . .
C30 C 0.8266(5) -0.0023(3) 0.3475(3) 0.0279(10) Uani 1 1 d . . .
H30 H 0.7161 0.0053 0.3364 0.033 Uiso 1 1 calc R . .
C31 C 0.7663(5) 0.5259(3) 0.4853(3) 0.0411(12) Uani 1 1 d . . .
H31A H 0.6649 0.5728 0.4904 0.062 Uiso 1 1 calc R . .
H31B H 0.8345 0.5607 0.4371 0.062 Uiso 1 1 calc R . .
H31C H 0.8232 0.4944 0.5465 0.062 Uiso 1 1 calc R . .
C32 C 0.9243(5) 0.3597(3) 0.4584(3) 0.0445(12) Uani 1 1 d . . .
H32A H 0.9671 0.3357 0.5229 0.067 Uiso 1 1 calc R . .
H32B H 0.9925 0.3982 0.4141 0.067 Uiso 1 1 calc R . .
H32C H 0.9239 0.3036 0.4416 0.067 Uiso 1 1 calc R . .
C33 C 0.7290(7) 0.2044(4) 0.7351(4) 0.0593(16) Uani 1 1 d . . .
H33A H 0.8310 0.1542 0.7394 0.089 Uiso 1 1 calc R . .
H33B H 0.6760 0.2232 0.6742 0.089 Uiso 1 1 calc R . .
H33C H 0.6581 0.1780 0.7868 0.089 Uiso 1 1 calc R . .
C34 C 0.5679(6) 0.3761(5) 0.7450(4) 0.0673(18) Uani 1 1 d . . .
H34A H 0.5084 0.3355 0.7944 0.101 Uiso 1 1 calc R . .
H34B H 0.5169 0.3963 0.6833 0.101 Uiso 1 1 calc R . .
H34C H 0.5664 0.4346 0.7582 0.101 Uiso 1 1 calc R . .
N1 N -0.0469(4) 0.5927(3) 0.1879(3) 0.0295(8) Uani 1 1 d . . .
N2 N 0.0413(4) 0.6506(2) -0.1489(2) 0.0264(8) Uani 1 1 d . . .
N3 N 0.4153(4) 0.3873(2) 0.0920(2) 0.0251(8) Uani 1 1 d . . .
H3A H 0.4359 0.3603 0.1532 0.030 Uiso 1 1 calc R . .
N4 N 0.7654(3) 0.2207(2) 0.0379(2) 0.0194(7) Uani 1 1 d . . .
H4 H 0.7697 0.2433 -0.0244 0.023 Uiso 1 1 calc R . .
N5 N 1.0493(4) 0.1152(2) -0.0291(2) 0.0237(8) Uani 1 1 d . . .
H5A H 0.9742 0.1644 -0.0656 0.028 Uiso 1 1 calc R . .
N6 N 1.3551(4) 0.1585(3) -0.3156(2) 0.0293(8) Uani 1 1 d . . .
N7 N 1.5525(4) -0.1327(2) -0.0309(3) 0.0244(8) Uani 1 1 d . . .
O1 O 0.0052(3) 0.5475(2) 0.2690(2) 0.0341(7) Uani 1 1 d . . .
O2 O -0.1755(3) 0.6564(2) 0.1662(2) 0.0391(8) Uani 1 1 d . . .
O3 O -0.0786(4) 0.7208(2) -0.1671(2) 0.0385(8) Uani 1 1 d . . .
O4 O 0.1190(3) 0.6215(2) -0.20953(19) 0.0357(7) Uani 1 1 d . . .
O5 O 0.5147(3) 0.3793(2) -0.04923(19) 0.0284(7) Uani 1 1 d . . .
O6 O 1.1102(3) 0.0112(2) 0.12324(18) 0.0301(7) Uani 1 1 d . . .
O7 O 1.2495(4) 0.2339(2) -0.35233(19) 0.0420(8) Uani 1 1 d . . .
O8 O 1.4744(4) 0.1290(2) -0.3580(2) 0.0427(8) Uani 1 1 d . . .
O9 O 1.6663(3) -0.1620(2) -0.07674(19) 0.0336(7) Uani 1 1 d . . .
O10 O 1.5345(3) -0.1748(2) 0.0539(2) 0.0315(7) Uani 1 1 d . . .
O11 O 0.6356(3) 0.3780(2) 0.53394(19) 0.0348(7) Uani 1 1 d . . .
O12 O 0.8331(3) 0.2750(2) 0.84337(17) 0.0272(7) Uani 1 1 d . . .
S1 S 0.72342(13) 0.43523(8) 0.45242(8) 0.0338(3) Uani 1 1 d . . .
S2 S 0.76805(12) 0.30797(8) 0.74368(7) 0.0271(3) Uani 1 1 d . . .

loop_
_atom_site_aniso_label
_atom_site_aniso_U_11
_atom_site_aniso_U_22
_atom_site_aniso_U_33
_atom_site_aniso_U_23
_atom_site_aniso_U_13
_atom_site_aniso_U_12
C1 0.021(2) 0.019(2) 0.027(2) -0.0073(18) -0.0006(16) -0.0055(18)
C2 0.020(2) 0.021(2) 0.027(2) -0.0130(19) 0.0065(17) -0.0066(19)
C3 0.019(2) 0.017(2) 0.037(3) -0.012(2) -0.0026(17) -0.0018(18)
C4 0.018(2) 0.020(2) 0.027(2) -0.0067(18) -0.0019(16) -0.0052(18)
C5 0.020(2) 0.022(2) 0.026(2) -0.0102(19) 0.0005(16) -0.0078(18)
C6 0.018(2) 0.016(2) 0.029(2) -0.0057(18) 0.0026(17) -0.0024(18)
C7 0.020(2) 0.021(2) 0.023(3) -0.0112(19) 0.0025(16) -0.0055(18)
C8 0.022(2) 0.019(2) 0.018(2) -0.0073(18) -0.0009(16) -0.0021(18)
C9 0.016(2) 0.023(2) 0.026(2) -0.0119(19) 0.0007(16) -0.0061(18)
C10 0.020(2) 0.021(2) 0.019(2) -0.0083(18) -0.0014(16) -0.0044(18)
C11 0.019(2) 0.021(2) 0.021(2) -0.0079(18) 0.0018(16) -0.0082(18)
C12 0.019(2) 0.025(2) 0.019(2) -0.0091(19) -0.0008(16) -0.0062(19)
C13 0.020(2) 0.023(2) 0.022(2) -0.0096(19) 0.0028(16) -0.0033(18)
C14 0.021(2) 0.025(2) 0.025(2) -0.0092(19) -0.0008(16) -0.0045(18)
C15 0.023(2) 0.025(2) 0.021(2) -0.0085(19) 0.0017(16) -0.0079(19)
C16 0.019(2) 0.027(2) 0.026(2) -0.015(2) 0.0021(16) -0.0058(19)
C17 0.017(2) 0.021(2) 0.028(2) -0.0123(19) -0.0006(16) -0.0025(18)
C18 0.021(2) 0.022(2) 0.023(2) -0.0110(18) 0.0008(16) -0.0052(18)
C19 0.024(2) 0.021(2) 0.019(2) -0.0065(18) 0.0040(16) -0.0020(18)
C20 0.019(2) 0.037(3) 0.024(2) -0.012(2) 0.0036(17) -0.007(2)
C21 0.038(3) 0.038(3) 0.027(3) -0.018(2) -0.0020(19) -0.007(2)
C22 0.032(3) 0.040(3) 0.026(2) -0.015(2) 0.0069(18) -0.005(2)
C23 0.023(2) 0.042(3) 0.028(2) -0.016(2) 0.0048(17) -0.009(2)
C24 0.025(2) 0.028(2) 0.022(2) -0.0114(19) 0.0003(17) -0.0059(19)
C25 0.022(2) 0.024(2) 0.019(2) -0.0115(19) -0.0001(16) -0.0004(18)
C26 0.021(2) 0.026(2) 0.025(2) -0.0106(19) 0.0015(17) -0.0012(19)
C27 0.030(3) 0.032(3) 0.030(3) -0.013(2) -0.0085(19) 0.002(2)
C28 0.044(3) 0.028(3) 0.030(3) -0.009(2) -0.012(2) 0.006(2)
C29 0.051(3) 0.026(2) 0.025(3) -0.002(2) -0.002(2) -0.014(2)
C30 0.028(2) 0.029(2) 0.027(2) -0.011(2) -0.0014(18) -0.007(2)
C31 0.033(3) 0.035(3) 0.055(3) -0.014(2) 0.001(2) -0.011(2)
C32 0.035(3) 0.036(3) 0.054(3) -0.015(2) 0.009(2) -0.002(2)
C33 0.099(5) 0.037(3) 0.046(3) -0.009(3) -0.025(3) -0.024(3)
C34 0.041(3) 0.098(5) 0.044(3) -0.035(3) -0.020(2) 0.031(3)
N1 0.026(2) 0.027(2) 0.036(2) -0.0149(18) 0.0034(16) -0.0026(17)
N2 0.021(2) 0.025(2) 0.032(2) -0.0083(17) -0.0033(15) -0.0069(17)
N3 0.0248(19) 0.0253(19) 0.0201(18) -0.0082(15) -0.0021(14) 0.0022(16)
N4 0.0201(18) 0.0196(18) 0.0175(18) -0.0068(14) -0.0002(13) -0.0034(14)
N5 0.0178(18) 0.0237(19) 0.023(2) -0.0075(15) -0.0004(13) 0.0028(15)
N6 0.030(2) 0.034(2) 0.026(2) -0.0150(18) 0.0044(16) -0.0074(19)
N7 0.020(2) 0.0238(19) 0.032(2) -0.0140(18) -0.0012(15) -0.0029(16)
O1 0.0387(19) 0.0309(17) 0.0269(18) -0.0092(15) 0.0053(13) -0.0039(15)
O2 0.0236(18) 0.0426(19) 0.047(2) -0.0222(16) 0.0025(13) 0.0045(16)
O3 0.0353(19) 0.0309(18) 0.0372(19) -0.0057(14) -0.0093(14) 0.0033(16)
O4 0.0359(18) 0.0360(18) 0.0252(17) -0.0072(14) 0.0009(13) 0.0001(15)
O5 0.0288(17) 0.0282(16) 0.0228(17) -0.0079(13) 0.0015(12) -0.0015(13)
O6 0.0277(16) 0.0263(16) 0.0226(16) -0.0044(13) -0.0001(12) 0.0079(13)
O7 0.049(2) 0.0330(19) 0.0246(17) -0.0018(14) 0.0046(14) 0.0049(17)
O8 0.0352(19) 0.054(2) 0.0289(18) -0.0111(16) 0.0088(14) -0.0042(17)
O9 0.0221(17) 0.0386(18) 0.0386(18) -0.0217(15) -0.0004(13) 0.0051(14)
O10 0.0309(17) 0.0275(17) 0.0293(19) -0.0074(14) -0.0021(13) -0.0003(14)
O11 0.0334(17) 0.0360(17) 0.0332(17) -0.0065(14) 0.0007(13) -0.0153(15)
O12 0.0234(16) 0.0333(17) 0.0206(15) -0.0105(13) -0.0032(11) 0.0010(13)
S1 0.0318(7) 0.0336(7) 0.0304(7) -0.0055(5) -0.0042(5) -0.0072(5)
S2 0.0274(6) 0.0273(6) 0.0232(6) -0.0076(5) -0.0023(4) -0.0034(5)

loop_
_atom_type_symbol
_atom_type_description
_atom_type_scat_dispersion_real
_atom_type_scat_dispersion_imag
_atom_type_scat_source
C C 0.0033 0.0016 'International Tables Vol C Tables 4.2.6.8 and 6.1.1.4'
H H 0.0000 0.0000 'International Tables Vol C Tables 4.2.6.8 and 6.1.1.4'
N N 0.0061 0.0033 'International Tables Vol C Tables 4.2.6.8 and 6.1.1.4'
O O 0.0106 0.0060 'International Tables Vol C Tables 4.2.6.8 and 6.1.1.4'
S S 0.1246 0.1234 'International Tables Vol C Tables 4.2.6.8 and 6.1.1.4'

loop_
_geom_angle_atom_site_label_1
_geom_angle_atom_site_label_2
_geom_angle_atom_site_label_3
_geom_angle
_geom_angle_site_symmetry_1
_geom_angle_site_symmetry_3
C2 C1 C6 118.7(4) . .
C1 C2 C3 123.8(3) . .
C1 C2 N1 117.4(3) . .
C3 C2 N1 118.8(3) . .
C2 C3 C4 115.1(4) . .
C5 C4 C3 124.4(4) . .
C5 C4 N2 117.8(3) . .
C3 C4 N2 117.7(3) . .
C4 C5 C6 118.1(4) . .
C5 C6 C1 119.9(4) . .
C5 C6 N3 123.5(3) . .
C1 C6 N3 116.5(3) . .
O5 C7 N3 123.2(4) . .
O5 C7 C8 122.1(3) . .
N3 C7 C8 114.6(3) . .
N4 C8 C9 109.2(3) . .
N4 C8 C7 116.2(3) . .
C9 C8 C7 134.4(3) . .
C8 C9 C10 106.7(3) . .
C8 C9 C19 126.5(3) . .
C10 C9 C19 126.7(3) . .
C11 C10 C9 107.4(3) . .
C11 C10 C25 127.3(3) . .
C9 C10 C25 125.3(3) . .
N4 C11 C10 107.7(3) . .
N4 C11 C12 124.4(3) . .
C10 C11 C12 127.9(3) . .
O6 C12 N5 122.5(3) . .
O6 C12 C11 121.2(3) . .
N5 C12 C11 116.3(3) . .
C14 C13 C18 119.3(3) . .
C14 C13 N5 116.5(3) . .
C18 C13 N5 124.1(3) . .
C15 C14 C13 118.9(4) . .
C14 C15 C16 123.6(4) . .
C14 C15 N6 117.1(3) . .
C16 C15 N6 119.3(3) . .
C17 C16 C15 115.3(3) . .
C16 C17 C18 124.3(4) . .
C16 C17 N7 118.6(3) . .
C18 C17 N7 117.0(3) . .
C17 C18 C13 118.5(4) . .
C24 C19 C20 118.7(3) . .
C24 C19 C9 120.4(3) . .
C20 C19 C9 120.9(3) . .
C21 C20 C19 120.5(4) . .
C20 C21 C22 119.8(4) . .
C23 C22 C21 120.2(4) . .
C22 C23 C24 120.0(4) . .
C23 C24 C19 120.8(4) . .
C30 C25 C26 118.8(4) . .
C30 C25 C10 119.7(3) . .
C26 C25 C10 121.4(3) . .
C27 C26 C25 120.4(4) . .
C28 C27 C26 119.9(4) . .
C29 C28 C27 120.5(4) . .
C28 C29 C30 119.1(4) . .
C25 C30 C29 121.1(4) . .
O1 N1 O2 124.3(3) . .
O1 N1 C2 118.5(3) . .
O2 N1 C2 117.2(3) . .
O3 N2 O4 123.4(3) . .
O3 N2 C4 118.4(3) . .
O4 N2 C4 118.2(3) . .
C7 N3 C6 128.1(3) . .
C8 N4 C11 109.0(3) . .
C12 N5 C13 126.4(3) . .
O7 N6 O8 123.6(3) . .
O7 N6 C15 118.8(3) . .
O8 N6 C15 117.5(3) . .
O10 N7 O9 124.1(3) . .
O10 N7 C17 118.0(3) . .
O9 N7 C17 117.9(3) . .
O11 S1 C31 106.3(2) . .
O11 S1 C32 106.1(2) . .
C31 S1 C32 98.0(2) . .
O12 S2 C34 105.52(19) . .
O12 S2 C33 106.0(2) . .
C34 S2 C33 98.3(3) . .

loop_
_geom_bond_atom_site_label_1
_geom_bond_atom_site_label_2
_geom_bond_distance
_geom_bond_site_symmetry_2
C1 C2 1.376(5) .
C1 C6 1.398(5) .
C2 C3 1.379(5) .
C2 N1 1.473(5) .
C3 C4 1.387(5) .
C4 C5 1.377(5) .
C4 N2 1.463(5) .
C5 C6 1.390(5) .
C6 N3 1.400(5) .
C7 O5 1.216(4) .
C7 N3 1.368(5) .
C7 C8 1.478(5) .
C8 N4 1.362(5) .
C8 C9 1.381(5) .
C9 C10 1.413(5) .
C9 C19 1.489(5) .
C10 C11 1.396(5) .
C10 C25 1.491(5) .
C11 N4 1.374(5) .
C11 C12 1.471(5) .
C12 O6 1.221(4) .
C12 N5 1.371(5) .
C13 C14 1.389(5) .
C13 C18 1.391(5) .
C13 N5 1.398(5) .
C14 C15 1.377(5) .
C15 C16 1.382(5) .
C15 N6 1.473(5) .
C16 C17 1.365(5) .
C17 C18 1.377(5) .
C17 N7 1.476(5) .
C19 C24 1.385(5) .
C19 C20 1.391(5) .
C20 C21 1.383(5) .
C21 C22 1.383(6) .
C22 C23 1.370(6) .
C23 C24 1.384(5) .
C25 C30 1.388(5) .
C25 C26 1.388(5) .
C26 C27 1.385(6) .
C27 C28 1.383(6) .
C28 C29 1.381(6) .
C29 C30 1.388(6) .
C31 S1 1.769(4) .
C32 S1 1.780(4) .
C33 S2 1.753(5) .
C34 S2 1.749(5) .
N1 O1 1.223(4) .
N1 O2 1.228(4) .
N2 O3 1.226(4) .
N2 O4 1.235(4) .
N6 O7 1.220(4) .
N6 O8 1.229(4) .
N7 O10 1.223(4) .
N7 O9 1.229(4) .
O11 S1 1.497(3) .
O12 S2 1.520(3) .

loop_
_geom_hbond_atom_site_label_D
_geom_hbond_atom_site_label_H
_geom_hbond_atom_site_label_A
_geom_hbond_distance_DH
_geom_hbond_distance_HA
_geom_hbond_distance_DA
_geom_hbond_angle_DHA
_geom_hbond_site_symmetry_A
N4 H4 O12 0.88 1.95 2.812(4) 166.2 1_554
N5 H5A O12 0.88 1.91 2.787(4) 172.5 1_554
